data_4115778
loop_
_publ_author_name
'Minoru Mitsumi'
'Tomoko Murase'
'Hideyuki Kishida'
'Tetsuya Yoshinari'
'Yoshiki Ozawa'
'Koshiro Toriumi'
'Takuya Sonoyama'
'Hiroshi Kitagawa'
'Tadaoki Mitani'

_publ_section_title
;
 Metallic Behavior and Periodical Valence Ordering in a MMX Chain
 Compound, Pt2(EtCS2)4I
;
_journal_name_full 'Journal of the American Chemical Society'
_journal_page_first 11179
_journal_page_last 11192
_journal_paper_doi 10.1021/ja010900v
_journal_volume 123
_journal_year 2001
_chemical_formula_moiety 'C12 H20 I Pt2 S8 '
_chemical_formula_sum 'C12 H20 I Pt2 S8'
_chemical_formula_weight 937.85
_chemical_name_common Pt2(EtCS2)4I
_space_group_IT_number 15
_symmetry_cell_setting monoclinic
_symmetry_Int_Tables_number 15
_symmetry_space_group_name_Hall '-C 2yc'
_symmetry_space_group_name_H-M 'C 1 2/c 1'
_audit_creation_date 'Sat Mar 18 19:09:09 2001'
_audit_creation_method 'from TEXRAY.INF file'
_cell_angle_alpha 90
_cell_angle_beta 125.22(2)
_cell_angle_gamma 90
_cell_formula_units_Z 4
_cell_length_a 17.40(1)
_cell_length_b 8.610(2)
_cell_length_c 18.49(1)
_cell_measurement_reflns_used 25
_cell_measurement_temperature 184
_cell_measurement_theta_max 15.0
_cell_measurement_theta_min 11.5
_cell_volume 2263.0(19)
_computing_cell_refinement 'Enraf Nonius CAD4'
_computing_data_collection 'Enraf Nonius CAD4'
_computing_data_reduction teXsan
_computing_publication_material teXsan
_computing_structure_refinement teXsan
_computing_structure_solution SIR92
_diffrn_ambient_temperature 184
_diffrn_measurement_device 'Enraf Nonius CAD4'
_diffrn_measurement_method \w-2\q
_diffrn_orient_matrix_UB_11 -0.06682
_diffrn_orient_matrix_UB_12 0.02079
_diffrn_orient_matrix_UB_13 -0.02249
_diffrn_orient_matrix_UB_21 0.01697
_diffrn_orient_matrix_UB_22 -0.01101
_diffrn_orient_matrix_UB_23 0.06143
_diffrn_orient_matrix_UB_31 0.01379
_diffrn_orient_matrix_UB_32 0.11375
_diffrn_orient_matrix_UB_33 0.01007
_diffrn_radiation_detector 'scintillation counter'
_diffrn_radiation_monochromator graphite
_diffrn_radiation_source 'fine-focus sealed tube'
_diffrn_radiation_type 'Mo K\a'
_diffrn_radiation_wavelength 0.71069
_diffrn_reflns_av_R_equivalents 0.059
_diffrn_reflns_av_sigmaI/netI 0.044
_diffrn_reflns_limit_h_max 19
_diffrn_reflns_limit_h_min -24
_diffrn_reflns_limit_k_max 12
_diffrn_reflns_limit_k_min 0
_diffrn_reflns_limit_l_max 25
_diffrn_reflns_limit_l_min 0
_diffrn_reflns_number 3584
_diffrn_reflns_reduction_process 'Lp corrections applied'
_diffrn_reflns_theta_max 30.0
_diffrn_reflns_theta_min 1.00
_diffrn_standards_decay_% 0.00
_diffrn_standards_interval_count 200
_diffrn_standards_number 3
_exptl_absorpt_coefficient_mu 14.393
_exptl_absorpt_correction_T_max 0.447
_exptl_absorpt_correction_T_min 0.216
_exptl_absorpt_correction_type integration
_exptl_crystal_colour black
_exptl_crystal_density_diffrn 2.752
_exptl_crystal_description plate
_exptl_crystal_F_000 1716.00
_exptl_crystal_size_max 0.226
_exptl_crystal_size_mid 0.093
_exptl_crystal_size_min 0.069
_refine_diff_density_max 0.82
_refine_diff_density_min -3.75
_refine_ls_extinction_method none
_refine_ls_goodness_of_fit_obs 1.801
_refine_ls_hydrogen_treatment noref
_refine_ls_matrix_type full
_refine_ls_number_constraints 0
_refine_ls_number_parameters 106
_refine_ls_number_reflns 2626
_refine_ls_number_restraints 0
_refine_ls_R_factor_obs 0.0308
_refine_ls_shift/esd_max 0.0000
_refine_ls_shift/esd_mean 0.0000
_refine_ls_structure_factor_coef F
_refine_ls_weighting_details 'w = 1/[\s^2^(Fo) + 0.00031|Fo|^2^]'
_refine_ls_weighting_scheme calc
_refine_ls_wR_factor_obs 0.0478
_reflns_number_observed 2626
_reflns_number_total 3488
_reflns_observed_criterion >3.0sigma(I)
_cod_data_source_file ja010900v_4.cif
_cod_data_source_block Pt2(EtCS2)4I_184K
_cod_depositor_comments
;
The following automatic conversions were performed:

'_refine_ls_weighting_scheme' value 'w = 1/[\s^2^(Fo) +
0.00031|Fo|^2^]' was changed to 'calc'. New tag
'_refine_ls_weighting_details' was created. The value of the new tag
was set to 'w = 1/[\s^2^(Fo) + 0.00031|Fo|^2^]'.

Automatic conversion script
Id: cif_fix_values 3143 2015-03-26 13:38:13Z robertas 
;
_cod_original_cell_volume 2263(1)
_cod_original_sg_symbol_H-M 'C 2/c '
_cod_original_formula_sum 'C12 H20 I Pt2 S8 '
_cod_database_code 4115778

loop_
_symmetry_equiv_pos_as_xyz
x,y,z
-x,y,1/2-z
-x,-y,-z
x,-y,1/2+z
1/2+x,1/2+y,z
1/2-x,1/2+y,1/2-z
1/2-x,1/2-y,-z
1/2+x,1/2-y,1/2+z

loop_
_atom_site_aniso_label
_atom_site_aniso_U_11
_atom_site_aniso_U_22
_atom_site_aniso_U_33
_atom_site_aniso_U_12
_atom_site_aniso_U_13
_atom_site_aniso_U_23
Pt(1) 0.0142(2) 0.0076(2) 0.0157(2) 0.0000 0.0095(1) 0.0000
Pt(2) 0.0131(2) 0.0076(2) 0.0141(2) 0.0000 0.0080(1) 0.0000
I(1) 0.0178(3) 0.0121(3) 0.0226(3) 0.0000 0.0095(3) 0.0000
S(1) 0.0177(8) 0.0144(8) 0.0179(8) -0.0019(6) 0.0091(7) -0.0031(6)
S(2) 0.0149(8) 0.0130(8) 0.0200(8) 0.0015(6) 0.0085(7) 0.0001(6)
S(3) 0.0204(9) 0.0144(8) 0.0232(9) -0.0019(6) 0.0159(8) -0.0002(6)
S(4) 0.0215(9) 0.0140(8) 0.0192(8) -0.0015(6) 0.0139(7) -0.0026(6)
C(1) 0.016(3) 0.020(3) 0.015(3) -0.001(3) 0.009(3) 0.002(3)
C(2) 0.016(3) 0.027(4) 0.023(3) -0.001(3) 0.007(3) 0.001(3)
C(3) 0.017(4) 0.075(9) 0.061(7) 0.004(5) 0.017(5) 0.016(6)
C(4) 0.018(3) 0.017(3) 0.016(3) 0.006(3) 0.010(3) 0.004(2)
C(5) 0.031(4) 0.024(4) 0.028(4) 0.003(3) 0.023(3) 0.002(3)
C(6) 0.025(4) 0.037(5) 0.045(5) 0.000(3) 0.026(4) -0.001(4)

loop_
_atom_site_label
_atom_site_fract_x
_atom_site_fract_y
_atom_site_fract_z
_atom_site_U_iso_or_equiv
_atom_site_thermal_displace_type
_atom_site_calc_flag
_atom_site_occupancy
_atom_site_refinement_flags
Pt(1) 0.0000 0.12885(4) 0.2500 0.01195(9) Uani d 1.00 S
Pt(2) 0.0000 -0.18265(4) 0.2500 0.01151(9) Uani d 1.00 S
I(1) 0.0000 0.47312(8) 0.2500 0.0187(2) Uani d 1.00 S
S(1) 0.1421(1) 0.1374(2) 0.3904(1) 0.0174(4) Uani d 1.00 .
S(2) 0.1629(1) -0.1936(2) 0.3501(1) 0.0169(4) Uani d 1.00 .
S(3) 0.0822(1) 0.1420(2) 0.1862(1) 0.0174(4) Uani d 1.00 .
S(4) 0.0215(1) -0.1934(2) 0.1366(1) 0.0170(4) Uani d 1.00 .
C(1) 0.2031(5) -0.0267(9) 0.4080(4) 0.017(2) Uani d 1.00 .
C(2) 0.3059(5) -0.0228(10) 0.4825(5) 0.024(2) Uani d 1.00 .
C(3) 0.3670(7) 0.012(2) 0.4509(8) 0.054(3) Uani d 1.00 .
C(4) 0.0725(5) -0.0274(9) 0.1363(4) 0.016(2) Uani d 1.00 .
C(5) 0.1203(6) -0.0329(10) 0.0892(5) 0.024(2) Uani d 1.00 .
C(6) 0.2249(6) -0.069(1) 0.1553(6) 0.032(2) Uani d 1.00 .
H(1) 0.3166 0.0539 0.5246 0.0302 Uiso calc 1.00 .
H(2) 0.3241 -0.1220 0.5116 0.0302 Uiso calc 1.00 .
H(3) 0.4312 0.0141 0.4991 0.0694 Uiso calc 1.00 .
H(4) 0.3571 -0.0640 0.4092 0.0694 Uiso calc 1.00 .
H(5) 0.3499 0.1119 0.4225 0.0694 Uiso calc 1.00 .
H(6) 0.1131 0.0642 0.0617 0.0299 Uiso calc 1.00 .
H(7) 0.0907 -0.1118 0.0440 0.0299 Uiso calc 1.00 .
H(8) 0.2553 -0.0754 0.1259 0.0399 Uiso calc 1.00 .
H(9) 0.2318 -0.1700 0.1823 0.0399 Uiso calc 1.00 .
H(10) 0.2543 0.0059 0.2003 0.0399 Uiso calc 1.00 .

loop_
_atom_type_symbol
_atom_type_oxidation_number
_atom_type_number_in_cell
_atom_type_scat_dispersion_real
_atom_type_scat_dispersion_imag
_atom_type_scat_source
C 0 48 0.003 0.002
;International Tables for Crystallography
(1992, Vol. C, Tables 4.2.6.8 and 6.1.1.1)
;
H 0 80 0.000 0.000
;International Tables for Crystallography
(1992, Vol. C, Table 6.1.1.2)
;
I 0 4 -0.474 1.812
;International Tables for Crystallography
(1992, Vol. C, Tables 4.2.6.8 and 6.1.1.1)
;
Pt 0 8 -1.703 8.390
;International Tables for Crystallography
(1992, Vol. C, Tables 4.2.6.8 and 6.1.1.1)
;
S 0 32 0.125 0.123
;International Tables for Crystallography
(1992, Vol. C, Tables 4.2.6.8 and 6.1.1.1)
;

loop_
_geom_angle_atom_site_label_1
_geom_angle_atom_site_label_2
_geom_angle_atom_site_label_3
_geom_angle
_geom_angle_site_symmetry_1
_geom_angle_site_symmetry_2
_geom_angle_site_symmetry_3
_geom_angle_publ_flag
Pt(2) Pt(1) I(1) 180.0 1_555 1_555 1_555 yes
Pt(2) Pt(1) S(1) 91.80(4) 1_555 1_555 1_555 yes
Pt(2) Pt(1) S(1) 91.80(4) 1_555 1_555 2_555 yes
Pt(2) Pt(1) S(3) 92.80(4) 1_555 1_555 1_555 yes
Pt(2) Pt(1) S(3) 92.80(4) 1_555 1_555 2_555 yes
I(1) Pt(1) S(1) 88.20(4) 1_555 1_555 1_555 yes
I(1) Pt(1) S(1) 88.20(4) 1_555 1_555 2_555 yes
I(1) Pt(1) S(3) 87.20(4) 1_555 1_555 1_555 yes
I(1) Pt(1) S(3) 87.20(4) 1_555 1_555 2_555 yes
S(1) Pt(1) S(1) 176.40(9) 1_555 1_555 2_555 yes
S(1) Pt(1) S(3) 89.77(8) 1_555 1_555 1_555 yes
S(1) Pt(1) S(3) 90.05(8) 1_555 1_555 2_555 yes
S(1) Pt(1) S(3) 90.05(8) 2_555 1_555 1_555 yes
S(1) Pt(1) S(3) 89.77(8) 2_555 1_555 2_555 yes
S(3) Pt(1) S(3) 174.39(9) 1_555 1_555 2_555 yes
Pt(1) Pt(2) I(1) 180.0 1_555 1_555 1_545 yes
Pt(1) Pt(2) S(2) 92.32(4) 1_555 1_555 1_555 yes
Pt(1) Pt(2) S(2) 92.32(4) 1_555 1_555 2_555 yes
Pt(1) Pt(2) S(4) 92.28(4) 1_555 1_555 1_555 yes
Pt(1) Pt(2) S(4) 92.28(4) 1_555 1_555 2_555 yes
I(1) Pt(2) S(2) 87.68(4) 1_545 1_555 1_555 yes
I(1) Pt(2) S(2) 87.68(4) 1_545 1_555 2_555 yes
I(1) Pt(2) S(4) 87.72(4) 1_545 1_555 1_555 yes
I(1) Pt(2) S(4) 87.72(4) 1_545 1_555 2_555 yes
S(2) Pt(2) S(2) 175.36(9) 1_555 1_555 2_555 yes
S(2) Pt(2) S(4) 87.73(7) 1_555 1_555 1_555 yes
S(2) Pt(2) S(4) 92.08(7) 1_555 1_555 2_555 yes
S(2) Pt(2) S(4) 92.08(7) 2_555 1_555 1_555 yes
S(2) Pt(2) S(4) 87.73(7) 2_555 1_555 2_555 yes
S(4) Pt(2) S(4) 175.44(9) 1_555 1_555 2_555 yes
Pt(1) I(1) Pt(2) 180.0000(1) 1_555 1_555 1_565 yes
Pt(1) S(1) C(1) 109.5(2) 1_555 1_555 1_555 yes
Pt(2) S(2) C(1) 109.8(3) 1_555 1_555 1_555 yes
Pt(1) S(3) C(4) 109.9(3) 1_555 1_555 1_555 yes
Pt(2) S(4) C(4) 109.1(2) 1_555 1_555 1_555 yes
S(1) C(1) S(2) 127.5(4) 1_555 1_555 1_555 yes
S(1) C(1) C(2) 116.3(6) 1_555 1_555 1_555 yes
S(2) C(1) C(2) 116.1(6) 1_555 1_555 1_555 yes
C(1) C(2) C(3) 112.4(7) 1_555 1_555 1_555 yes
C(1) C(2) H(1) 109.4(7) 1_555 1_555 1_555 no
C(1) C(2) H(2) 109.1(7) 1_555 1_555 1_555 no
C(3) C(2) H(1) 109.1(8) 1_555 1_555 1_555 no
C(3) C(2) H(2) 108.4(8) 1_555 1_555 1_555 no
H(1) C(2) H(2) 108.3(8) 1_555 1_555 1_555 no
C(2) C(3) H(3) 110(1) 1_555 1_555 1_555 no
C(2) C(3) H(4) 109(1) 1_555 1_555 1_555 no
C(2) C(3) H(5) 109(1) 1_555 1_555 1_555 no
H(3) C(3) H(4) 109(1) 1_555 1_555 1_555 no
H(3) C(3) H(5) 109(1) 1_555 1_555 1_555 no
H(4) C(3) H(5) 108(1) 1_555 1_555 1_555 no
S(3) C(4) S(4) 128.3(4) 1_555 1_555 1_555 yes
S(3) C(4) C(5) 115.4(6) 1_555 1_555 1_555 yes
S(4) C(4) C(5) 116.2(6) 1_555 1_555 1_555 yes
C(4) C(5) C(6) 110.1(6) 1_555 1_555 1_555 yes
C(4) C(5) H(6) 109.6(7) 1_555 1_555 1_555 no
C(4) C(5) H(7) 109.0(7) 1_555 1_555 1_555 no
C(6) C(5) H(6) 109.6(8) 1_555 1_555 1_555 no
C(6) C(5) H(7) 110.1(7) 1_555 1_555 1_555 no
H(6) C(5) H(7) 108.4(8) 1_555 1_555 1_555 no
C(5) C(6) H(8) 110.7(8) 1_555 1_555 1_555 no
C(5) C(6) H(9) 109.2(7) 1_555 1_555 1_555 no
C(5) C(6) H(10) 110.9(8) 1_555 1_555 1_555 no
H(8) C(6) H(9) 107.2(9) 1_555 1_555 1_555 no
H(8) C(6) H(10) 110.4(9) 1_555 1_555 1_555 no
H(9) C(6) H(10) 108.4(9) 1_555 1_555 1_555 no

loop_
_geom_bond_atom_site_label_1
_geom_bond_atom_site_label_2
_geom_bond_distance
_geom_bond_site_symmetry_1
_geom_bond_site_symmetry_2
_geom_bond_publ_flag
Pt(1) Pt(2) 2.6820(5) 1_555 1_555 yes
Pt(1) I(1) 2.9642(7) 1_555 1_555 yes
Pt(1) S(1) 2.336(2) 1_555 1_555 yes
Pt(1) S(1) 2.336(2) 1_555 2_555 yes
Pt(1) S(3) 2.324(2) 1_555 1_555 yes
Pt(1) S(3) 2.324(2) 1_555 2_555 yes
Pt(2) I(1) 2.9638(7) 1_555 1_545 yes
Pt(2) S(2) 2.329(2) 1_555 1_555 yes
Pt(2) S(2) 2.329(2) 1_555 2_555 yes
Pt(2) S(4) 2.335(2) 1_555 1_555 yes
Pt(2) S(4) 2.335(2) 1_555 2_555 yes
S(1) C(1) 1.683(8) 1_555 1_555 yes
S(2) C(1) 1.684(8) 1_555 1_555 yes
S(3) C(4) 1.682(8) 1_555 1_555 yes
S(4) C(4) 1.685(8) 1_555 1_555 yes
C(1) C(2) 1.503(10) 1_555 1_555 yes
C(2) C(3) 1.51(1) 1_555 1_555 yes
C(4) C(5) 1.51(1) 1_555 1_555 yes
C(5) C(6) 1.53(1) 1_555 1_555 yes

loop_
_geom_contact_atom_site_label_1
_geom_contact_atom_site_label_2
_geom_contact_distance
_geom_contact_site_symmetry_1
_geom_contact_site_symmetry_2
Pt(1) Pt(2) 2.6820(5) 1_555 1_555
Pt(1) I(1) 2.9642(7) 1_555 1_555
Pt(2) I(1) 2.9638(7) 1_555 1_545
C(4) C(5) 3.57(1) 1_555 3_555
C(5) C(5) 3.58(2) 1_555 3_555
